data_7017899
loop_
_publ_author_name
'Beck, John F.'
'Schmidt, Joseph A. R.'

_publ_section_title
;
 Isolation and characterization of main group and late transition metal
 complexes using orthometallated imine ligands.
;
_journal_issue 3
_journal_name_full 'Dalton transactions (Cambridge, England : 2003)'
_journal_page_first 860
_journal_page_last 870
_journal_paper_doi 10.1039/c1dt11629k
_journal_volume 41
_journal_year 2012
_chemical_formula_sum 'C40 H44 Cu2 N2 O4'
_chemical_formula_weight 743.85
_chemical_name_systematic
;
?
;
_space_group_IT_number 2
_symmetry_cell_setting triclinic
_symmetry_space_group_name_Hall '-P 1'
_symmetry_space_group_name_H-M 'P -1'
_atom_sites_solution_hydrogens geom
_atom_sites_solution_primary direct
_atom_sites_solution_secondary difmap
_audit_creation_method SHELXL-97
_cell_angle_alpha 92.75(3)
_cell_angle_beta 90.63(3)
_cell_angle_gamma 107.11(3)
_cell_formula_units_Z 2
_cell_length_a 8.4951(17)
_cell_length_b 12.599(3)
_cell_length_c 17.341(4)
_cell_measurement_reflns_used 5034
_cell_measurement_temperature 140
_cell_measurement_theta_max 33.88
_cell_measurement_theta_min 2.662
_cell_volume 1771.2(7)
_computing_cell_refinement 'Bruker SAINT v6.22'
_computing_data_collection 'Bruker SMART v5.625'
_computing_data_reduction 'Bruker SAINT v6.22'
_computing_molecular_graphics 'Bruker SHELXTL'
_computing_publication_material 'Bruker SHELXTL'
_computing_structure_refinement 'SHELXL-97 (Sheldrick, 1997)'
_computing_structure_solution 'SHELXS-97 (Sheldrick, 1990)'
_diffrn_ambient_temperature 140
_diffrn_measured_fraction_theta_full 0.954
_diffrn_measured_fraction_theta_max 0.954
_diffrn_measurement_device_type 'SMART CCD'
_diffrn_measurement_method \w-scan
_diffrn_radiation_monochromator graphite
_diffrn_radiation_source 'fine-focus sealed tube'
_diffrn_radiation_type MoK\a
_diffrn_radiation_wavelength 0.71073
_diffrn_reflns_av_R_equivalents 0.0467
_diffrn_reflns_av_sigmaI/netI 0.0740
_diffrn_reflns_limit_h_max 8
_diffrn_reflns_limit_h_min -9
_diffrn_reflns_limit_k_max 14
_diffrn_reflns_limit_k_min -14
_diffrn_reflns_limit_l_max 20
_diffrn_reflns_limit_l_min -20
_diffrn_reflns_number 9385
_diffrn_reflns_theta_full 24.71
_diffrn_reflns_theta_max 24.71
_diffrn_reflns_theta_min 1.18
_exptl_absorpt_coefficient_mu 1.244
_exptl_absorpt_correction_T_max 1.00
_exptl_absorpt_correction_T_min 0.412946
_exptl_absorpt_correction_type empirical
_exptl_absorpt_process_details SADABS
_exptl_crystal_colour red
_exptl_crystal_density_diffrn 1.395
_exptl_crystal_density_method 'not measured'
_exptl_crystal_description plate
_exptl_crystal_F_000 776
_exptl_crystal_size_max 0.08
_exptl_crystal_size_mid 0.08
_exptl_crystal_size_min 0.05
_refine_diff_density_max 2.909
_refine_diff_density_min -2.137
_refine_diff_density_rms 0.164
_refine_ls_extinction_method none
_refine_ls_goodness_of_fit_ref 1.011
_refine_ls_hydrogen_treatment constr
_refine_ls_matrix_type full
_refine_ls_number_parameters 433
_refine_ls_number_reflns 5742
_refine_ls_number_restraints 0
_refine_ls_restrained_S_all 1.011
_refine_ls_R_factor_all 0.0896
_refine_ls_R_factor_gt 0.0823
_refine_ls_shift/su_max 0.000
_refine_ls_shift/su_mean 0.000
_refine_ls_structure_factor_coef Fsqd
_refine_ls_weighting_details 'calc w=1/[\s^2^(Fo^2^)+(0.1678P)^2^+0.0000P] where P=(Fo^2^+2Fc^2^)/3'
_refine_ls_weighting_scheme calc
_refine_ls_wR_factor_gt 0.2161
_refine_ls_wR_factor_ref 0.2220
_reflns_number_gt 4650
_reflns_number_total 5742
_reflns_threshold_expression >2sigma(I)
_cod_data_source_file c1dt11629k.txt
_cod_data_source_block (6)
_cod_depositor_comments
;
The following automatic conversions were performed:

'_symmetry_cell_setting' value 'Triclinic' changed to 'triclinic'
according to /home/saulius/struct/CIF-dictionaries/cif_core.dic
dictionary named 'cif_core.dic' version 2.4.1 from 2010-06-29.

Automatic conversion script
Id: cif_fix_values 1715 2011-07-08 13:25:40Z adriana 
;
_cod_original_cell_volume 1771.3(6)
_cod_original_sg_symbol_H-M 'P-1 '
_cod_database_code 7017899

loop_
_symmetry_equiv_pos_as_xyz
'x, y, z'
'-x, -y, -z'

loop_
_atom_site_label
_atom_site_type_symbol
_atom_site_fract_x
_atom_site_fract_y
_atom_site_fract_z
_atom_site_U_iso_or_equiv
_atom_site_adp_type
_atom_site_occupancy
_atom_site_symmetry_multiplicity
_atom_site_calc_flag
_atom_site_refinement_flags
Cu1 Cu 0.46109(7) -0.06810(5) 0.19437(3) 0.0202(2) Uani 1 1 d .
O4 O 0.7338(5) 0.1028(3) 0.45468(19) 0.0310(9) Uani 1 1 d .
N1 N 0.4978(5) 0.1915(3) 0.2624(2) 0.0194(9) Uani 1 1 d .
C1 C 0.5864(6) 0.0464(4) 0.1324(2) 0.0227(11) Uani 1 1 d .
Cu2 Cu 0.50949(7) 0.06072(5) 0.31015(3) 0.0200(2) Uani 1 1 d .
O3 O 0.8125(5) -0.0062(3) 0.54295(19) 0.0350(9) Uani 1 1 d .
N2 N 0.3441(5) -0.2021(3) 0.2413(2) 0.0223(9) Uani 1 1 d .
C2 C 0.6644(6) 0.0118(4) 0.0702(3) 0.0241(11) Uani 1 1 d .
O2 O 0.6594(5) -0.0966(3) 0.0512(2) 0.0334(9) Uani 1 1 d .
C3 C 0.7576(6) 0.0801(5) 0.0154(3) 0.0263(12) Uani 1 1 d .
O1 O 0.8169(5) 0.0196(3) -0.0375(2) 0.0387(10) Uani 1 1 d .
C4 C 0.7793(7) 0.1926(5) 0.0178(3) 0.0330(13) Uani 1 1 d .
H4A H 0.8394 0.2381 -0.0189 0.040 Uiso 1 1 calc R
C5 C 0.7056(7) 0.2341(4) 0.0788(3) 0.0272(11) Uani 1 1 d .
H5A H 0.7165 0.3098 0.0832 0.033 Uiso 1 1 calc R
C6 C 0.6132(6) 0.1630(4) 0.1351(2) 0.0223(11) Uani 1 1 d .
C7 C 0.7588(7) -0.0933(5) -0.0156(3) 0.0333(13) Uani 1 1 d .
H7A H 0.8514 -0.1206 -0.0038 0.040 Uiso 1 1 calc R
H7B H 0.6940 -0.1401 -0.0576 0.040 Uiso 1 1 calc R
C8 C 0.5522(6) 0.2247(4) 0.1952(3) 0.0240(11) Uani 1 1 d .
H8A H 0.5523 0.2963 0.1842 0.029 Uiso 1 1 calc R
C9 C 0.4453(6) 0.2721(4) 0.3099(2) 0.0207(10) Uani 1 1 d .
C10 C 0.2767(6) 0.2658(4) 0.3098(3) 0.0233(11) Uani 1 1 d .
C11 C 0.2297(7) 0.3462(4) 0.3529(3) 0.0278(12) Uani 1 1 d .
H11A H 0.1192 0.3437 0.3533 0.033 Uiso 1 1 calc R
C12 C 0.3453(7) 0.4310(4) 0.3959(3) 0.0282(12) Uani 1 1 d .
H12A H 0.3120 0.4849 0.4240 0.034 Uiso 1 1 calc R
C13 C 0.5100(6) 0.4345(4) 0.3965(3) 0.0253(11) Uani 1 1 d .
H13A H 0.5864 0.4911 0.4252 0.030 Uiso 1 1 calc R
C14 C 0.5627(6) 0.3546(4) 0.3548(3) 0.0221(11) Uani 1 1 d .
C15 C 0.1448(6) 0.1758(5) 0.2629(3) 0.0303(12) Uani 1 1 d .
H15A H 0.1920 0.1159 0.2480 0.036 Uiso 1 1 calc R
C16 C -0.0067(8) 0.1263(5) 0.3116(3) 0.0432(15) Uani 1 1 d .
H16A H -0.0873 0.0703 0.2810 0.065 Uiso 1 1 calc R
H16B H -0.0530 0.1841 0.3286 0.065 Uiso 1 1 calc R
H16C H 0.0257 0.0937 0.3557 0.065 Uiso 1 1 calc R
C17 C 0.0959(8) 0.2211(6) 0.1889(3) 0.0442(15) Uani 1 1 d .
H17A H 0.1923 0.2515 0.1595 0.066 Uiso 1 1 calc R
H17B H 0.0455 0.2783 0.2021 0.066 Uiso 1 1 calc R
H17C H 0.0193 0.1620 0.1588 0.066 Uiso 1 1 calc R
C18 C 0.7458(6) 0.3598(4) 0.3574(3) 0.0240(11) Uani 1 1 d .
H18A H 0.7537 0.2866 0.3394 0.029 Uiso 1 1 calc R
C19 C 0.8204(7) 0.3846(5) 0.4396(3) 0.0367(14) Uani 1 1 d .
H19A H 0.7575 0.3301 0.4730 0.055 Uiso 1 1 calc R
H19B H 0.8182 0.4572 0.4580 0.055 Uiso 1 1 calc R
H19C H 0.9323 0.3821 0.4394 0.055 Uiso 1 1 calc R
C20 C 0.8432(7) 0.4455(5) 0.3019(3) 0.0414(14) Uani 1 1 d .
H20A H 0.9572 0.4479 0.3041 0.062 Uiso 1 1 calc R
H20B H 0.8332 0.5175 0.3168 0.062 Uiso 1 1 calc R
H20C H 0.7999 0.4244 0.2502 0.062 Uiso 1 1 calc R
C21 C 0.5515(6) -0.0497(4) 0.3716(2) 0.0221(11) Uani 1 1 d .
C22 C 0.6583(6) -0.0100(4) 0.4339(3) 0.0233(11) Uani 1 1 d .
C23 C 0.7060(6) -0.0733(5) 0.4884(3) 0.0267(12) Uani 1 1 d .
C24 C 0.6457(7) -0.1866(5) 0.4851(3) 0.0305(12) Uani 1 1 d .
H24A H 0.6758 -0.2294 0.5214 0.037 Uiso 1 1 calc R
C25 C 0.5361(7) -0.2340(4) 0.4237(3) 0.0283(12) Uani 1 1 d .
H25A H 0.4906 -0.3108 0.4191 0.034 Uiso 1 1 calc R
C26 C 0.4922(6) -0.1680(4) 0.3682(3) 0.0235(11) Uani 1 1 d .
C27 C 0.8382(7) 0.1054(5) 0.5201(3) 0.0317(12) Uani 1 1 d .
H27A H 0.8127 0.1505 0.5623 0.038 Uiso 1 1 calc R
H27B H 0.9526 0.1378 0.5072 0.038 Uiso 1 1 calc R
C28 C 0.3783(6) -0.2331(4) 0.3081(3) 0.0250(11) Uani 1 1 d .
H28A H 0.3232 -0.3060 0.3191 0.030 Uiso 1 1 calc R
C29 C 0.2205(6) -0.2847(4) 0.1936(2) 0.0213(10) Uani 1 1 d .
C30 C 0.2646(6) -0.3672(4) 0.1506(3) 0.0255(11) Uani 1 1 d .
C31 C 0.1406(7) -0.4460(4) 0.1079(3) 0.0284(12) Uani 1 1 d .
H31A H 0.1667 -0.5030 0.0799 0.034 Uiso 1 1 calc R
C32 C -0.0207(7) -0.4416(4) 0.1060(3) 0.0312(12) Uani 1 1 d .
H32A H -0.1017 -0.4955 0.0774 0.037 Uiso 1 1 calc R
C33 C -0.0596(7) -0.3572(5) 0.1466(3) 0.0304(12) Uani 1 1 d .
H33A H -0.1676 -0.3541 0.1445 0.036 Uiso 1 1 calc R
C34 C 0.0586(6) -0.2753(4) 0.1911(3) 0.0256(11) Uani 1 1 d .
C35 C 0.4411(7) -0.3735(5) 0.1474(3) 0.0281(12) Uani 1 1 d .
H35A H 0.5128 -0.3079 0.1761 0.034 Uiso 1 1 calc R
C36 C 0.4972(7) -0.3713(5) 0.0633(3) 0.0363(13) Uani 1 1 d .
H36A H 0.4853 -0.3060 0.0406 0.054 Uiso 1 1 calc R
H36B H 0.4307 -0.4363 0.0345 0.054 Uiso 1 1 calc R
H36C H 0.6106 -0.3702 0.0623 0.054 Uiso 1 1 calc R
C37 C 0.4593(8) -0.4772(6) 0.1845(4) 0.0558(19) Uani 1 1 d .
H37A H 0.4240 -0.4778 0.2369 0.084 Uiso 1 1 calc R
H37B H 0.5727 -0.4764 0.1838 0.084 Uiso 1 1 calc R
H37C H 0.3928 -0.5426 0.1560 0.084 Uiso 1 1 calc R
C38 C 0.0097(7) -0.1841(5) 0.2353(3) 0.0314(12) Uani 1 1 d .
H38A H 0.1104 -0.1263 0.2526 0.038 Uiso 1 1 calc R
C39 C -0.0888(8) -0.2278(5) 0.3069(3) 0.0419(15) Uani 1 1 d .
H39A H -0.0253 -0.2608 0.3390 0.063 Uiso 1 1 calc R
H39B H -0.1902 -0.2826 0.2909 0.063 Uiso 1 1 calc R
H39C H -0.1124 -0.1673 0.3354 0.063 Uiso 1 1 calc R
C40 C -0.0920(8) -0.1310(6) 0.1834(3) 0.0455(16) Uani 1 1 d .
H40A H -0.0302 -0.1037 0.1387 0.068 Uiso 1 1 calc R
H40B H -0.1156 -0.0704 0.2118 0.068 Uiso 1 1 calc R
H40C H -0.1934 -0.1857 0.1674 0.068 Uiso 1 1 calc R

loop_
_atom_site_aniso_label
_atom_site_aniso_U_11
_atom_site_aniso_U_22
_atom_site_aniso_U_33
_atom_site_aniso_U_23
_atom_site_aniso_U_13
_atom_site_aniso_U_12
Cu1 0.0303(4) 0.0237(4) 0.0128(4) 0.0094(3) 0.0045(2) 0.0158(3)
O4 0.040(2) 0.035(2) 0.0235(18) 0.0099(16) -0.0053(16) 0.0184(17)
N1 0.030(2) 0.025(2) 0.0124(18) 0.0065(16) 0.0019(16) 0.0205(18)
C1 0.034(3) 0.039(3) 0.008(2) 0.009(2) 0.0017(19) 0.029(2)
Cu2 0.0318(4) 0.0250(4) 0.0120(4) 0.0091(3) 0.0008(2) 0.0208(3)
O3 0.042(2) 0.047(2) 0.0217(18) 0.0099(17) -0.0095(16) 0.0208(19)
N2 0.032(2) 0.029(2) 0.0128(19) 0.0105(17) 0.0044(16) 0.0177(19)
C2 0.028(3) 0.033(3) 0.020(2) 0.011(2) -0.001(2) 0.022(2)
O2 0.049(2) 0.037(2) 0.0255(19) 0.0045(16) 0.0112(17) 0.0286(19)
C3 0.029(3) 0.048(3) 0.010(2) 0.010(2) 0.0034(19) 0.023(2)
O1 0.046(2) 0.058(3) 0.0212(18) 0.0099(18) 0.0159(17) 0.028(2)
C4 0.040(3) 0.046(3) 0.020(3) 0.023(2) 0.010(2) 0.018(3)
C5 0.043(3) 0.027(3) 0.018(2) 0.010(2) 0.002(2) 0.018(2)
C6 0.029(3) 0.034(3) 0.012(2) 0.013(2) 0.0012(19) 0.020(2)
C7 0.037(3) 0.049(4) 0.022(3) -0.004(2) 0.005(2) 0.027(3)
C8 0.036(3) 0.026(3) 0.019(2) 0.009(2) -0.001(2) 0.020(2)
C9 0.034(3) 0.025(3) 0.012(2) 0.0089(19) 0.0023(19) 0.022(2)
C10 0.033(3) 0.030(3) 0.016(2) 0.010(2) 0.003(2) 0.021(2)
C11 0.035(3) 0.038(3) 0.022(3) 0.011(2) 0.005(2) 0.027(2)
C12 0.044(3) 0.033(3) 0.020(2) 0.005(2) 0.004(2) 0.030(3)
C13 0.038(3) 0.027(3) 0.017(2) 0.005(2) -0.001(2) 0.019(2)
C14 0.034(3) 0.027(3) 0.014(2) 0.007(2) 0.001(2) 0.021(2)
C15 0.032(3) 0.037(3) 0.029(3) 0.007(2) 0.004(2) 0.021(2)
C16 0.043(3) 0.051(4) 0.041(3) 0.006(3) 0.009(3) 0.023(3)
C17 0.054(4) 0.060(4) 0.023(3) 0.002(3) -0.005(3) 0.025(3)
C18 0.031(3) 0.027(3) 0.021(2) 0.004(2) -0.001(2) 0.018(2)
C19 0.041(3) 0.059(4) 0.022(3) 0.001(3) -0.001(2) 0.033(3)
C20 0.039(3) 0.050(4) 0.044(3) 0.022(3) 0.010(3) 0.025(3)
C21 0.027(2) 0.037(3) 0.012(2) 0.012(2) 0.0065(19) 0.024(2)
C22 0.030(3) 0.028(3) 0.021(2) 0.015(2) 0.007(2) 0.020(2)
C23 0.032(3) 0.048(3) 0.009(2) 0.011(2) 0.000(2) 0.024(2)
C24 0.043(3) 0.043(3) 0.018(2) 0.019(2) 0.002(2) 0.029(3)
C25 0.040(3) 0.030(3) 0.023(3) 0.017(2) 0.004(2) 0.020(2)
C26 0.030(3) 0.036(3) 0.013(2) 0.015(2) 0.0043(19) 0.021(2)
C27 0.036(3) 0.041(3) 0.021(3) -0.003(2) -0.010(2) 0.017(3)
C28 0.032(3) 0.030(3) 0.020(2) 0.011(2) 0.005(2) 0.018(2)
C29 0.028(2) 0.024(3) 0.012(2) 0.0101(19) -0.0005(19) 0.006(2)
C30 0.035(3) 0.028(3) 0.017(2) 0.012(2) 0.003(2) 0.013(2)
C31 0.044(3) 0.027(3) 0.018(2) 0.005(2) 0.002(2) 0.016(2)
C32 0.038(3) 0.031(3) 0.020(2) 0.006(2) -0.003(2) 0.003(2)
C33 0.031(3) 0.036(3) 0.025(3) 0.008(2) 0.000(2) 0.011(2)
C34 0.033(3) 0.029(3) 0.017(2) 0.009(2) 0.003(2) 0.011(2)
C35 0.039(3) 0.032(3) 0.020(3) 0.008(2) 0.001(2) 0.021(2)
C36 0.044(3) 0.051(4) 0.023(3) 0.003(3) 0.001(2) 0.030(3)
C37 0.048(4) 0.058(4) 0.073(5) 0.044(4) 0.004(3) 0.028(3)
C38 0.034(3) 0.033(3) 0.031(3) 0.004(2) -0.001(2) 0.016(2)
C39 0.060(4) 0.048(4) 0.025(3) 0.003(3) 0.004(3) 0.027(3)
C40 0.056(4) 0.054(4) 0.038(3) 0.017(3) 0.003(3) 0.032(3)

loop_
_atom_type_symbol
_atom_type_description
_atom_type_scat_dispersion_real
_atom_type_scat_dispersion_imag
_atom_type_scat_source
C C 0.0033 0.0016 'International Tables Vol C Tables 4.2.6.8 and 6.1.1.4'
H H 0.0000 0.0000 'International Tables Vol C Tables 4.2.6.8 and 6.1.1.4'
N N 0.0061 0.0033 'International Tables Vol C Tables 4.2.6.8 and 6.1.1.4'
O O 0.0106 0.0060 'International Tables Vol C Tables 4.2.6.8 and 6.1.1.4'
Cu Cu 0.3201 1.2651 'International Tables Vol C Tables 4.2.6.8 and 6.1.1.4'

loop_
_geom_angle_atom_site_label_1
_geom_angle_atom_site_label_2
_geom_angle_atom_site_label_3
_geom_angle
C1 Cu1 N2 168.86(18)
C1 Cu1 Cu2 91.64(15)
N2 Cu1 Cu2 98.73(12)
C22 O4 C27 106.1(4)
C8 N1 C9 114.9(4)
C8 N1 Cu2 127.5(3)
C9 N1 Cu2 116.9(3)
C2 C1 C6 111.3(4)
C2 C1 Cu1 116.0(4)
C6 C1 Cu1 132.6(3)
C21 Cu2 N1 168.6(2)
C21 Cu2 Cu1 90.80(15)
N1 Cu2 Cu1 98.92(12)
C23 O3 C27 105.9(4)
C28 N2 C29 116.0(4)
C28 N2 Cu1 126.1(4)
C29 N2 Cu1 117.2(3)
O2 C2 C1 125.3(4)
O2 C2 C3 108.5(4)
C1 C2 C3 126.2(5)
C2 O2 C7 106.3(4)
O1 C3 C4 127.2(4)
O1 C3 C2 111.0(5)
C4 C3 C2 121.8(5)
C3 O1 C7 105.8(4)
C3 C4 C5 115.7(4)
C3 C4 H4A 122.2
C5 C4 H4A 122.2
C4 C5 C6 121.6(5)
C4 C5 H5A 119.2
C6 C5 H5A 119.2
C1 C6 C5 123.4(4)
C1 C6 C8 124.4(4)
C5 C6 C8 112.2(4)
O1 C7 O2 108.3(4)
O1 C7 H7A 110.0
O2 C7 H7A 110.0
O1 C7 H7B 110.0
O2 C7 H7B 110.0
H7A C7 H7B 108.4
N1 C8 C6 127.6(4)
N1 C8 H8A 116.2
C6 C8 H8A 116.2
C14 C9 C10 121.5(4)
C14 C9 N1 119.6(4)
C10 C9 N1 119.0(4)
C11 C10 C9 118.2(5)
C11 C10 C15 118.8(4)
C9 C10 C15 123.0(4)
C10 C11 C12 121.1(5)
C10 C11 H11A 119.4
C12 C11 H11A 119.4
C13 C12 C11 119.8(5)
C13 C12 H12A 120.1
C11 C12 H12A 120.1
C12 C13 C14 121.1(5)
C12 C13 H13A 119.5
C14 C13 H13A 119.5
C13 C14 C9 118.2(4)
C13 C14 C18 119.9(5)
C9 C14 C18 121.9(4)
C17 C15 C10 111.1(4)
C17 C15 C16 111.0(5)
C10 C15 C16 111.1(4)
C17 C15 H15A 107.8
C10 C15 H15A 107.8
C16 C15 H15A 107.8
C15 C16 H16A 109.5
C15 C16 H16B 109.5
H16A C16 H16B 109.5
C15 C16 H16C 109.5
H16A C16 H16C 109.5
H16B C16 H16C 109.5
C15 C17 H17A 109.5
C15 C17 H17B 109.5
H17A C17 H17B 109.5
C15 C17 H17C 109.5
H17A C17 H17C 109.5
H17B C17 H17C 109.5
C19 C18 C14 112.0(4)
C19 C18 C20 111.2(5)
C14 C18 C20 110.3(4)
C19 C18 H18A 107.7
C14 C18 H18A 107.7
C20 C18 H18A 107.7
C18 C19 H19A 109.5
C18 C19 H19B 109.5
H19A C19 H19B 109.5
C18 C19 H19C 109.5
H19A C19 H19C 109.5
H19B C19 H19C 109.5
C18 C20 H20A 109.5
C18 C20 H20B 109.5
H20A C20 H20B 109.5
C18 C20 H20C 109.5
H20A C20 H20C 109.5
H20B C20 H20C 109.5
C22 C21 C26 111.2(4)
C22 C21 Cu2 115.5(4)
C26 C21 Cu2 133.3(4)
C21 C22 C23 126.6(5)
C21 C22 O4 125.1(4)
C23 C22 O4 108.2(4)
C24 C23 O3 127.7(4)
C24 C23 C22 121.4(5)
O3 C23 C22 110.8(5)
C23 C24 C25 115.8(4)
C23 C24 H24A 122.1
C25 C24 H24A 122.1
C24 C25 C26 121.7(5)
C24 C25 H25A 119.2
C26 C25 H25A 119.2
C25 C26 C21 123.2(5)
C25 C26 C28 113.3(5)
C21 C26 C28 123.5(4)
O4 C27 O3 108.7(4)
O4 C27 H27A 110.0
O3 C27 H27A 110.0
O4 C27 H27B 110.0
O3 C27 H27B 110.0
H27A C27 H27B 108.3
N2 C28 C26 128.1(5)
N2 C28 H28A 115.9
C26 C28 H28A 115.9
C30 C29 C34 122.1(5)
C30 C29 N2 120.0(4)
C34 C29 N2 117.9(4)
C29 C30 C31 117.6(5)
C29 C30 C35 123.1(5)
C31 C30 C35 119.3(5)
C32 C31 C30 121.9(5)
C32 C31 H31A 119.1
C30 C31 H31A 119.1
C33 C32 C31 119.3(5)
C33 C32 H32A 120.3
C31 C32 H32A 120.3
C32 C33 C34 122.0(5)
C32 C33 H33A 119.0
C34 C33 H33A 119.0
C33 C34 C29 117.0(5)
C33 C34 C38 120.1(5)
C29 C34 C38 122.9(5)
C30 C35 C37 111.8(5)
C30 C35 C36 110.3(4)
C37 C35 C36 110.2(5)
C30 C35 H35A 108.2
C37 C35 H35A 108.2
C36 C35 H35A 108.2
C35 C36 H36A 109.5
C35 C36 H36B 109.5
H36A C36 H36B 109.5
C35 C36 H36C 109.5
H36A C36 H36C 109.5
H36B C36 H36C 109.5
C35 C37 H37A 109.5
C35 C37 H37B 109.5
H37A C37 H37B 109.5
C35 C37 H37C 109.5
H37A C37 H37C 109.5
H37B C37 H37C 109.5
C34 C38 C39 111.4(5)
C34 C38 C40 111.1(4)
C39 C38 C40 109.7(5)
C34 C38 H38A 108.2
C39 C38 H38A 108.2
C40 C38 H38A 108.2
C38 C39 H39A 109.5
C38 C39 H39B 109.5
H39A C39 H39B 109.5
C38 C39 H39C 109.5
H39A C39 H39C 109.5
H39B C39 H39C 109.5
C38 C40 H40A 109.5
C38 C40 H40B 109.5
H40A C40 H40B 109.5
C38 C40 H40C 109.5
H40A C40 H40C 109.5
H40B C40 H40C 109.5

loop_
_geom_bond_atom_site_label_1
_geom_bond_atom_site_label_2
_geom_bond_distance
Cu1 C1 1.908(5)
Cu1 N2 1.914(4)
Cu1 Cu2 2.4719(11)
O4 C22 1.404(6)
O4 C27 1.426(6)
N1 C8 1.301(6)
N1 C9 1.450(6)
N1 Cu2 1.906(4)
C1 C2 1.390(7)
C1 C6 1.417(7)
Cu2 C21 1.904(4)
O3 C23 1.372(6)
O3 C27 1.433(7)
N2 C28 1.297(6)
N2 C29 1.457(6)
C2 O2 1.378(6)
C2 C3 1.402(7)
O2 C7 1.436(6)
C3 O1 1.359(6)
C3 C4 1.372(8)
O1 C7 1.434(7)
C4 C5 1.394(7)
C4 H4A 0.9300
C5 C6 1.435(6)
C5 H5A 0.9300
C6 C8 1.460(7)
C7 H7A 0.9700
C7 H7B 0.9700
C8 H8A 0.9300
C9 C14 1.406(7)
C9 C10 1.411(7)
C10 C11 1.384(7)
C10 C15 1.532(7)
C11 C12 1.396(8)
C11 H11A 0.9300
C12 C13 1.386(7)
C12 H12A 0.9300
C13 C14 1.393(7)
C13 H13A 0.9300
C14 C18 1.537(7)
C15 C17 1.531(7)
C15 C16 1.536(7)
C15 H15A 0.9800
C16 H16A 0.9600
C16 H16B 0.9600
C16 H16C 0.9600
C17 H17A 0.9600
C17 H17B 0.9600
C17 H17C 0.9600
C18 C19 1.534(7)
C18 C20 1.539(7)
C18 H18A 0.9800
C19 H19A 0.9600
C19 H19B 0.9600
C19 H19C 0.9600
C20 H20A 0.9600
C20 H20B 0.9600
C20 H20C 0.9600
C21 C22 1.378(7)
C21 C26 1.424(7)
C22 C23 1.396(6)
C23 C24 1.365(8)
C24 C25 1.395(7)
C24 H24A 0.9300
C25 C26 1.417(6)
C25 H25A 0.9300
C26 C28 1.457(7)
C27 H27A 0.9700
C27 H27B 0.9700
C28 H28A 0.9300
C29 C30 1.393(7)
C29 C34 1.415(7)
C30 C31 1.393(7)
C30 C35 1.525(7)
C31 C32 1.388(8)
C31 H31A 0.9300
C32 C33 1.369(8)
C32 H32A 0.9300
C33 C34 1.402(7)
C33 H33A 0.9300
C34 C38 1.512(7)
C35 C37 1.531(7)
C35 C36 1.537(7)
C35 H35A 0.9800
C36 H36A 0.9600
C36 H36B 0.9600
C36 H36C 0.9600
C37 H37A 0.9600
C37 H37B 0.9600
C37 H37C 0.9600
C38 C39 1.537(8)
C38 C40 1.544(7)
C38 H38A 0.9800
C39 H39A 0.9600
C39 H39B 0.9600
C39 H39C 0.9600
C40 H40A 0.9600
C40 H40B 0.9600
C40 H40C 0.9600
